data_7057181
loop_
_publ_author_name
'Hao, Zhiqiang'
'Li, Ning'
'Yan, Xinlong'
'Li, Ying'
'Zong, Siqi'
'Liu, Huating'
'Han, Zhangang'
'Lin, Jin'

_publ_section_title
;
 Ruthenium carbonyl complexes with pyridylalkanol ligands: synthesis,
 characterization and catalytic properties for aerobic oxidation of
 secondary alcohols
;
_journal_issue 9
_journal_name_full 'New Journal of Chemistry'
_journal_page_first 6968
_journal_paper_doi 10.1039/C8NJ00329G
_journal_volume 42
_journal_year 2018
_chemical_formula_sum 'C28 H24 N2 O10 Ru3'
_chemical_formula_weight 851.70
_space_group_IT_number 96
_space_group_name_Hall 'P 4nw 2abw'
_space_group_name_H-M_alt 'P 43 21 2'
_symmetry_cell_setting tetragonal
_symmetry_space_group_name_Hall 'P 4nw 2abw'
_symmetry_space_group_name_H-M 'P 43 21 2'
_atom_sites_solution_hydrogens geom
_atom_sites_solution_primary direct
_atom_sites_solution_secondary difmap
_audit_creation_method SHELXL-97
_audit_update_record
;
2016-07-12 deposited with the CCDC.
2018-03-19 downloaded from the CCDC.
;
_cell_angle_alpha 90.00
_cell_angle_beta 90.00
_cell_angle_gamma 90.00
_cell_formula_units_Z 4
_cell_length_a 12.0348(13)
_cell_length_b 12.0348(13)
_cell_length_c 21.3648(17)
_cell_measurement_reflns_used 4474
_cell_measurement_temperature 298(2)
_cell_measurement_theta_max 19.919
_cell_measurement_theta_min 2.663
_cell_volume 3094.4(5)
_computing_cell_refinement 'Bruker SMART'
_computing_data_collection 'Bruker SMART'
_computing_data_reduction 'Bruker SAINT'
_computing_molecular_graphics 'Bruker SHELXTL'
_computing_publication_material 'Bruker SHELXTL'
_computing_structure_refinement 'SHELXL-97 (Sheldrick, 1997)'
_computing_structure_solution 'SHELXS-97 (Sheldrick, 1990)'
_diffrn_ambient_temperature 298(2)
_diffrn_measured_fraction_theta_full 0.999
_diffrn_measured_fraction_theta_max 0.999
_diffrn_measurement_device_type 'CCD area detector'
_diffrn_measurement_method 'phi and omega scans'
_diffrn_radiation_monochromator graphite
_diffrn_radiation_source 'fine-focus sealed tube'
_diffrn_radiation_type MoK\a
_diffrn_radiation_wavelength 0.71073
_diffrn_reflns_av_R_equivalents 0.0395
_diffrn_reflns_av_sigmaI/netI 0.0274
_diffrn_reflns_limit_h_max 14
_diffrn_reflns_limit_h_min -13
_diffrn_reflns_limit_k_max 14
_diffrn_reflns_limit_k_min -11
_diffrn_reflns_limit_l_max 25
_diffrn_reflns_limit_l_min -23
_diffrn_reflns_number 15625
_diffrn_reflns_theta_full 25.02
_diffrn_reflns_theta_max 25.02
_diffrn_reflns_theta_min 2.39
_exptl_absorpt_coefficient_mu 1.502
_exptl_absorpt_correction_T_max 0.7432
_exptl_absorpt_correction_T_min 0.5848
_exptl_absorpt_correction_type multi-scan
_exptl_absorpt_process_details sadabs
_exptl_crystal_colour brown
_exptl_crystal_density_diffrn 1.828
_exptl_crystal_density_meas ?
_exptl_crystal_density_method 'not measured'
_exptl_crystal_description block
_exptl_crystal_F_000 1672
_exptl_crystal_size_max 0.40
_exptl_crystal_size_mid 0.27
_exptl_crystal_size_min 0.21
_refine_diff_density_max 0.570
_refine_diff_density_min -0.377
_refine_diff_density_rms 0.086
_refine_ls_abs_structure_details 'Flack H D (1983), Acta Cryst. A39, 876-881'
_refine_ls_abs_structure_Flack 0.43(8)
_refine_ls_extinction_method none
_refine_ls_goodness_of_fit_ref 1.087
_refine_ls_hydrogen_treatment mixed
_refine_ls_matrix_type full
_refine_ls_number_parameters 195
_refine_ls_number_reflns 2735
_refine_ls_number_restraints 0
_refine_ls_restrained_S_all 1.087
_refine_ls_R_factor_all 0.0482
_refine_ls_R_factor_gt 0.0335
_refine_ls_shift/su_max 0.001
_refine_ls_shift/su_mean 0.000
_refine_ls_structure_factor_coef Fsqd
_refine_ls_weighting_details 'calc w=1/[\s^2^(Fo^2^)+(0.0412P)^2^+4.3450P] where P=(Fo^2^+2Fc^2^)/3'
_refine_ls_weighting_scheme calc
_refine_ls_wR_factor_gt 0.0784
_refine_ls_wR_factor_ref 0.0884
_reflns_number_gt 2345
_reflns_number_total 2735
_reflns_threshold_expression >2sigma(I)
_cod_data_source_file c8nj00329g2.cif
_cod_data_source_block 160711c
_cod_depositor_comments
;
The following automatic conversions were performed:

'_symmetry_cell_setting' value 'Tetragonal' changed to 'tetragonal'
according to
/home/data/users/saulius/crontab/automatic-downloads/rss-feeds/RSC/lib/dictionaries/cif_core.dic
dictionary named 'cif_core.dic' version 2.4.2 from 2011-04-26.

'_exptl_crystal_density_meas' value 'none' was changed to '?' - the
value is perceived as not measured.

Automatic conversion script
Id: cif_fix_values 4973 2017-02-22 13:04:09Z antanas 

 Adding full bibliography for 7057180--7057184.cif.
;
_cod_original_sg_symbol_H-M P4(3)2(1)2
_cod_database_code 7057181

loop_
_symmetry_equiv_pos_as_xyz
'x, y, z'
'-x, -y, z+1/2'
'-y+1/2, x+1/2, z+3/4'
'y+1/2, -x+1/2, z+1/4'
'-x+1/2, y+1/2, -z+3/4'
'x+1/2, -y+1/2, -z+1/4'
'y, x, -z'
'-y, -x, -z+1/2'

loop_
_atom_site_label
_atom_site_type_symbol
_atom_site_fract_x
_atom_site_fract_y
_atom_site_fract_z
_atom_site_U_iso_or_equiv
_atom_site_adp_type
_atom_site_occupancy
_atom_site_symmetry_multiplicity
_atom_site_calc_flag
_atom_site_refinement_flags
Ru1 Ru 0.47183(4) 0.64358(4) 1.01654(3) 0.04560(16) Uani 1 1 d .
Ru2 Ru 0.69455(4) 0.69455(4) 1.0000 0.0489(2) Uani 1 2 d S
N1 N 0.3125(5) 0.5641(4) 1.0047(3) 0.0606(15) Uani 1 1 d .
O1 O 0.4971(3) 0.5394(3) 0.94041(18) 0.0467(10) Uani 1 1 d .
O2 O 0.4234(6) 0.8525(5) 0.9476(4) 0.111(2) Uani 1 1 d .
O3 O 0.4634(6) 0.7743(6) 1.1356(3) 0.115(3) Uani 1 1 d .
O4 O 0.7144(5) 0.6319(6) 1.1391(3) 0.0884(19) Uani 1 1 d .
O5 O 0.9416(5) 0.6788(7) 0.9666(4) 0.120(3) Uani 1 1 d .
C1 C 0.4019(6) 0.4988(6) 0.9094(3) 0.0574(17) Uani 1 1 d .
C2 C 0.3674(7) 0.5846(7) 0.8572(4) 0.080(2) Uani 1 1 d .
H2A H 0.3170 0.6401 0.8738 0.096 Uiso 1 1 calc R
H2B H 0.4322 0.6218 0.8401 0.096 Uiso 1 1 calc R
C3 C 0.3118(9) 0.5165(9) 0.8086(4) 0.096(3) Uani 1 1 d .
H3A H 0.2340 0.5057 0.8188 0.115 Uiso 1 1 calc R
H3B H 0.3169 0.5522 0.7680 0.115 Uiso 1 1 calc R
C4 C 0.3706(9) 0.4103(10) 0.8082(5) 0.104(3) Uani 1 1 d .
H4A H 0.4277 0.4106 0.7761 0.124 Uiso 1 1 calc R
H4B H 0.3192 0.3502 0.7993 0.124 Uiso 1 1 calc R
C5 C 0.4233(7) 0.3938(7) 0.8728(4) 0.075(2) Uani 1 1 d .
H5A H 0.3901 0.3305 0.8938 0.090 Uiso 1 1 calc R
H5B H 0.5025 0.3807 0.8688 0.090 Uiso 1 1 calc R
C6 C 0.3060(6) 0.4930(6) 0.9554(3) 0.0560(17) Uani 1 1 d .
C7 C 0.2103(7) 0.4307(7) 0.9462(4) 0.078(2) Uani 1 1 d .
H7 H 0.2070 0.3806 0.9132 0.093 Uiso 1 1 calc R
C8 C 0.1216(7) 0.4420(8) 0.9848(5) 0.087(3) Uani 1 1 d .
H8 H 0.0581 0.3995 0.9783 0.105 Uiso 1 1 calc R
C9 C 0.1257(6) 0.5165(8) 1.0335(5) 0.085(3) Uani 1 1 d .
H9 H 0.0648 0.5268 1.0596 0.102 Uiso 1 1 calc R
C10 C 0.2236(6) 0.5763(7) 1.0427(4) 0.070(2) Uani 1 1 d .
H10 H 0.2279 0.6260 1.0760 0.084 Uiso 1 1 calc R
C11 C 0.4406(6) 0.7724(6) 0.9748(4) 0.066(2) Uani 1 1 d .
C12 C 0.4651(6) 0.7244(7) 1.0898(4) 0.070(2) Uani 1 1 d .
C13 C 0.7070(6) 0.6520(6) 1.0878(4) 0.0613(19) Uani 1 1 d .
C14 C 0.8513(6) 0.6841(7) 0.9798(4) 0.070(2) Uani 1 1 d .

loop_
_atom_site_aniso_label
_atom_site_aniso_U_11
_atom_site_aniso_U_22
_atom_site_aniso_U_33
_atom_site_aniso_U_23
_atom_site_aniso_U_13
_atom_site_aniso_U_12
Ru1 0.0410(3) 0.0416(3) 0.0542(3) -0.0078(2) -0.0050(2) 0.0037(2)
Ru2 0.0464(3) 0.0464(3) 0.0538(5) 0.0080(3) -0.0080(3) -0.0065(3)
N1 0.048(3) 0.062(4) 0.072(4) -0.007(3) -0.007(3) 0.000(3)
O1 0.051(2) 0.047(2) 0.042(2) -0.002(2) -0.0084(18) -0.001(2)
O2 0.118(5) 0.057(4) 0.157(7) 0.024(4) -0.047(5) 0.023(4)
O3 0.099(5) 0.142(6) 0.102(5) -0.077(5) 0.006(4) -0.001(5)
O4 0.096(4) 0.114(5) 0.055(3) 0.016(3) -0.019(3) -0.032(4)
O5 0.056(4) 0.176(8) 0.127(6) 0.047(5) 0.007(4) -0.010(4)
C1 0.057(4) 0.064(5) 0.051(4) 0.000(3) -0.009(3) -0.007(3)
C2 0.076(6) 0.095(6) 0.068(5) 0.017(4) -0.024(4) -0.016(5)
C3 0.098(7) 0.111(8) 0.079(6) 0.007(5) -0.032(5) -0.020(6)
C4 0.100(8) 0.131(9) 0.079(7) -0.024(6) -0.016(6) 0.001(7)
C5 0.072(5) 0.089(6) 0.064(5) -0.028(4) -0.008(4) -0.008(4)
C6 0.043(3) 0.053(4) 0.071(4) 0.004(3) -0.013(3) -0.006(3)
C7 0.065(5) 0.082(6) 0.085(6) -0.003(5) -0.007(5) -0.020(4)
C8 0.061(5) 0.092(7) 0.108(8) 0.011(6) -0.011(5) -0.019(5)
C9 0.048(4) 0.092(6) 0.116(8) 0.002(6) 0.012(5) 0.000(4)
C10 0.050(4) 0.071(5) 0.088(6) -0.009(4) 0.007(4) 0.009(3)
C11 0.055(4) 0.056(4) 0.086(6) -0.008(4) -0.010(4) -0.001(3)
C12 0.053(4) 0.071(5) 0.085(6) -0.023(4) 0.000(4) 0.002(4)
C13 0.057(4) 0.061(4) 0.066(5) 0.010(4) -0.013(4) -0.012(4)
C14 0.051(4) 0.078(5) 0.081(5) 0.022(4) -0.004(4) -0.014(4)

loop_
_atom_type_symbol
_atom_type_description
_atom_type_scat_dispersion_real
_atom_type_scat_dispersion_imag
_atom_type_scat_source
C C 0.0033 0.0016 'International Tables Vol C Tables 4.2.6.8 and 6.1.1.4'
H H 0.0000 0.0000 'International Tables Vol C Tables 4.2.6.8 and 6.1.1.4'
N N 0.0061 0.0033 'International Tables Vol C Tables 4.2.6.8 and 6.1.1.4'
O O 0.0106 0.0060 'International Tables Vol C Tables 4.2.6.8 and 6.1.1.4'
Ru Ru -1.2594 0.8363 'International Tables Vol C Tables 4.2.6.8 and 6.1.1.4'

loop_
_geom_angle_atom_site_label_1
_geom_angle_atom_site_label_2
_geom_angle_atom_site_label_3
_geom_angle
_geom_angle_site_symmetry_1
_geom_angle_site_symmetry_3
C11 Ru1 C12 87.6(4) . .
C11 Ru1 O1 99.2(3) . .
C12 Ru1 O1 171.8(3) . .
C11 Ru1 O1 169.4(3) . 7_557
C12 Ru1 O1 94.9(3) . 7_557
O1 Ru1 O1 77.56(17) . 7_557
C11 Ru1 N1 97.8(3) . .
C12 Ru1 N1 107.1(3) . .
O1 Ru1 N1 76.71(19) . .
O1 Ru1 N1 91.32(19) 7_557 .
C11 Ru1 Ru2 87.1(2) . .
C12 Ru1 Ru2 91.9(2) . .
O1 Ru1 Ru2 83.82(11) . .
O1 Ru1 Ru2 82.53(11) 7_557 .
N1 Ru1 Ru2 160.43(16) . .
C11 Ru1 Ru1 127.6(2) . 7_557
C12 Ru1 Ru1 126.3(3) . 7_557
O1 Ru1 Ru1 45.60(10) . 7_557
O1 Ru1 Ru1 43.64(11) 7_557 7_557
N1 Ru1 Ru1 106.16(15) . 7_557
Ru2 Ru1 Ru1 57.153(13) . 7_557
C14 Ru2 C14 100.1(5) . 7_557
C14 Ru2 C13 92.7(3) . 7_557
C14 Ru2 C13 97.0(3) 7_557 7_557
C14 Ru2 C13 97.0(3) . .
C14 Ru2 C13 92.7(3) 7_557 .
C13 Ru2 C13 164.9(4) 7_557 .
C14 Ru2 Ru1 97.1(2) . 7_557
C14 Ru2 Ru1 162.7(2) 7_557 7_557
C13 Ru2 Ru1 83.9(2) 7_557 7_557
C13 Ru2 Ru1 83.5(2) . 7_557
C14 Ru2 Ru1 162.7(2) . .
C14 Ru2 Ru1 97.1(2) 7_557 .
C13 Ru2 Ru1 83.5(2) 7_557 .
C13 Ru2 Ru1 83.9(2) . .
Ru1 Ru2 Ru1 65.69(3) 7_557 .
C10 N1 C6 119.3(6) . .
C10 N1 Ru1 125.7(5) . .
C6 N1 Ru1 115.0(5) . .
C1 O1 Ru1 117.3(4) . .
C1 O1 Ru1 137.4(4) . 7_557
Ru1 O1 Ru1 90.76(15) . 7_557
O1 C1 C5 113.3(6) . .
O1 C1 C6 109.2(5) . .
C5 C1 C6 115.2(6) . .
O1 C1 C2 108.6(5) . .
C5 C1 C2 103.2(6) . .
C6 C1 C2 106.7(6) . .
C3 C2 C1 104.6(7) . .
C3 C2 H2A 110.8 . .
C1 C2 H2A 110.8 . .
C3 C2 H2B 110.8 . .
C1 C2 H2B 110.8 . .
H2A C2 H2B 108.9 . .
C4 C3 C2 105.6(8) . .
C4 C3 H3A 110.6 . .
C2 C3 H3A 110.6 . .
C4 C3 H3B 110.6 . .
C2 C3 H3B 110.6 . .
H3A C3 H3B 108.7 . .
C3 C4 C5 108.0(8) . .
C3 C4 H4A 110.1 . .
C5 C4 H4A 110.1 . .
C3 C4 H4B 110.1 . .
C5 C4 H4B 110.1 . .
H4A C4 H4B 108.4 . .
C1 C5 C4 106.7(7) . .
C1 C5 H5A 110.4 . .
C4 C5 H5A 110.4 . .
C1 C5 H5B 110.4 . .
C4 C5 H5B 110.4 . .
H5A C5 H5B 108.6 . .
N1 C6 C7 119.8(7) . .
N1 C6 C1 115.4(6) . .
C7 C6 C1 124.4(7) . .
C8 C7 C6 120.9(8) . .
C8 C7 H7 119.6 . .
C6 C7 H7 119.6 . .
C7 C8 C9 119.8(8) . .
C7 C8 H8 120.1 . .
C9 C8 H8 120.1 . .
C8 C9 C10 118.3(8) . .
C8 C9 H9 120.8 . .
C10 C9 H9 120.8 . .
N1 C10 C9 121.8(8) . .
N1 C10 H10 119.1 . .
C9 C10 H10 119.1 . .
O2 C11 Ru1 178.1(8) . .
O3 C12 Ru1 178.5(8) . .
O4 C13 Ru2 177.2(7) . .
O5 C14 Ru2 178.3(8) . .

loop_
_geom_bond_atom_site_label_1
_geom_bond_atom_site_label_2
_geom_bond_distance
_geom_bond_site_symmetry_2
Ru1 C11 1.828(8) .
Ru1 C12 1.845(8) .
Ru1 O1 2.076(4) .
Ru1 O1 2.149(4) 7_557
Ru1 N1 2.158(5) .
Ru1 Ru2 2.7722(8) .
Ru1 Ru1 3.0073(10) 7_557
Ru2 C14 1.939(8) .
Ru2 C14 1.939(8) 7_557
Ru2 C13 1.951(8) 7_557
Ru2 C13 1.951(8) .
Ru2 Ru1 2.7722(8) 7_557
N1 C10 1.352(9) .
N1 C6 1.359(9) .
O1 C1 1.410(8) .
O1 Ru1 2.149(4) 7_557
O2 C11 1.144(9) .
O3 C12 1.148(9) .
O4 C13 1.125(8) .
O5 C14 1.124(9) .
C1 C5 1.508(10) .
C1 C6 1.519(10) .
C1 C2 1.576(10) .
C2 C3 1.483(12) .
C2 H2A 0.9700 .
C2 H2B 0.9700 .
C3 C4 1.461(13) .
C3 H3A 0.9700 .
C3 H3B 0.9700 .
C4 C5 1.533(12) .
C4 H4A 0.9700 .
C4 H4B 0.9700 .
C5 H5A 0.9700 .
C5 H5B 0.9700 .
C6 C7 1.387(10) .
C7 C8 1.355(12) .
C7 H7 0.9300 .
C8 C9 1.374(12) .
C8 H8 0.9300 .
C9 C10 1.395(11) .
C9 H9 0.9300 .
C10 H10 0.9300 .

loop_
_geom_torsion_atom_site_label_1
_geom_torsion_atom_site_label_2
_geom_torsion_atom_site_label_3
_geom_torsion_atom_site_label_4
_geom_torsion
_geom_torsion_site_symmetry_1
_geom_torsion_site_symmetry_4
C11 Ru1 Ru2 C14 -131.0(8) . .
C12 Ru1 Ru2 C14 141.5(8) . .
O1 Ru1 Ru2 C14 -31.4(8) . .
O1 Ru1 Ru2 C14 46.8(8) 7_557 .
N1 Ru1 Ru2 C14 -25.8(9) . .
Ru1 Ru1 Ru2 C14 8.4(8) 7_557 .
C11 Ru1 Ru2 C14 43.1(3) . 7_557
C12 Ru1 Ru2 C14 -44.4(4) . 7_557
O1 Ru1 Ru2 C14 142.7(3) . 7_557
O1 Ru1 Ru2 C14 -139.1(3) 7_557 7_557
N1 Ru1 Ru2 C14 148.3(5) . 7_557
Ru1 Ru1 Ru2 C14 -177.5(2) 7_557 7_557
C11 Ru1 Ru2 C13 -53.2(3) . 7_557
C12 Ru1 Ru2 C13 -140.7(4) . 7_557
O1 Ru1 Ru2 C13 46.4(2) . 7_557
O1 Ru1 Ru2 C13 124.6(2) 7_557 7_557
N1 Ru1 Ru2 C13 52.0(5) . 7_557
Ru1 Ru1 Ru2 C13 86.2(2) 7_557 7_557
C11 Ru1 Ru2 C13 135.0(3) . .
C12 Ru1 Ru2 C13 47.5(4) . .
O1 Ru1 Ru2 C13 -125.4(3) . .
O1 Ru1 Ru2 C13 -47.2(3) 7_557 .
N1 Ru1 Ru2 C13 -119.8(5) . .
Ru1 Ru1 Ru2 C13 -85.6(2) 7_557 .
C11 Ru1 Ru2 Ru1 -139.4(3) . 7_557
C12 Ru1 Ru2 Ru1 133.1(3) . 7_557
O1 Ru1 Ru2 Ru1 -39.85(11) . 7_557
O1 Ru1 Ru2 Ru1 38.36(11) 7_557 7_557
N1 Ru1 Ru2 Ru1 -34.2(5) . 7_557
C11 Ru1 N1 C10 -87.1(7) . .
C12 Ru1 N1 C10 2.8(7) . .
O1 Ru1 N1 C10 175.3(6) . .
O1 Ru1 N1 C10 98.4(6) 7_557 .
Ru2 Ru1 N1 C10 169.5(4) . .
Ru1 Ru1 N1 C10 140.0(6) 7_557 .
C11 Ru1 N1 C6 95.6(5) . .
C12 Ru1 N1 C6 -174.6(5) . .
O1 Ru1 N1 C6 -2.1(4) . .
O1 Ru1 N1 C6 -79.0(5) 7_557 .
Ru2 Ru1 N1 C6 -7.9(8) . .
Ru1 Ru1 N1 C6 -37.3(5) 7_557 .
C11 Ru1 O1 C1 -78.5(5) . .
C12 Ru1 O1 C1 136(2) . .
O1 Ru1 O1 C1 111.9(4) 7_557 .
N1 Ru1 O1 C1 17.5(4) . .
Ru2 Ru1 O1 C1 -164.5(4) . .
Ru1 Ru1 O1 C1 146.7(5) 7_557 .
C11 Ru1 O1 Ru1 134.9(2) . 7_557
C12 Ru1 O1 Ru1 -10(2) . 7_557
O1 Ru1 O1 Ru1 -34.80(19) 7_557 7_557
N1 Ru1 O1 Ru1 -129.2(2) . 7_557
Ru2 Ru1 O1 Ru1 48.89(10) . 7_557
Ru1 O1 C1 C5 -157.8(5) . .
Ru1 O1 C1 C5 -32.0(9) 7_557 .
Ru1 O1 C1 C6 -27.9(6) . .
Ru1 O1 C1 C6 97.9(7) 7_557 .
Ru1 O1 C1 C2 88.2(6) . .
Ru1 O1 C1 C2 -146.1(5) 7_557 .
O1 C1 C2 C3 151.6(7) . .
C5 C1 C2 C3 31.1(9) . .
C6 C1 C2 C3 -90.7(8) . .
C1 C2 C3 C4 -34.9(10) . .
C2 C3 C4 C5 25.2(12) . .
O1 C1 C5 C4 -133.1(7) . .
C6 C1 C5 C4 100.1(8) . .
C2 C1 C5 C4 -15.8(9) . .
C3 C4 C5 C1 -5.0(11) . .
C10 N1 C6 C7 -2.6(10) . .
Ru1 N1 C6 C7 175.0(6) . .
C10 N1 C6 C1 170.3(6) . .
Ru1 N1 C6 C1 -12.1(7) . .
O1 C1 C6 N1 25.4(8) . .
C5 C1 C6 N1 154.3(6) . .
C2 C1 C6 N1 -91.8(7) . .
O1 C1 C6 C7 -162.0(7) . .
C5 C1 C6 C7 -33.2(10) . .
C2 C1 C6 C7 80.7(9) . .
N1 C6 C7 C8 1.9(12) . .
C1 C6 C7 C8 -170.3(8) . .
C6 C7 C8 C9 0.4(14) . .
C7 C8 C9 C10 -1.9(14) . .
C6 N1 C10 C9 1.1(12) . .
Ru1 N1 C10 C9 -176.2(6) . .
C8 C9 C10 N1 1.2(13) . .
C12 Ru1 C11 O2 132(24) . .
O1 Ru1 C11 O2 -44(24) . .
O1 Ru1 C11 O2 28(25) 7_557 .
N1 Ru1 C11 O2 -121(24) . .
Ru2 Ru1 C11 O2 40(24) . .
Ru1 Ru1 C11 O2 -4(24) 7_557 .
C11 Ru1 C12 O3 -113(32) . .
O1 Ru1 C12 O3 33(33) . .
O1 Ru1 C12 O3 57(32) 7_557 .
N1 Ru1 C12 O3 149(32) . .
Ru2 Ru1 C12 O3 -26(32) . .
Ru1 Ru1 C12 O3 23(32) 7_557 .
C14 Ru2 C13 O4 94(14) . .
C14 Ru2 C13 O4 -6(14) 7_557 .
C13 Ru2 C13 O4 -136(14) 7_557 .
Ru1 Ru2 C13 O4 -169(14) 7_557 .
Ru1 Ru2 C13 O4 -103(14) . .
C14 Ru2 C14 O5 -87(29) 7_557 .
C13 Ru2 C14 O5 11(30) 7_557 .
C13 Ru2 C14 O5 179(100) . .
Ru1 Ru2 C14 O5 95(29) 7_557 .
Ru1 Ru2 C14 O5 87(29) . .
